data_7002885
loop_
_publ_author_name
'Rueff, Jean-Michel'
'Barrier, Nicolas'
'Boudin, Sophie'
'Dorcet, Vincent'
'Caignaert, Vincent'
'Boullay, Philippe'
'Hix, Gary B.'
'Jaffr\`es, Paul-Alain'

_publ_section_title
;
 Remarkable thermal stability of Eu(4-phosphonobenzoate): structure
 investigations and luminescence properties
;
_journal_issue 47
_journal_name_full 'Dalton Transactions'
_journal_page_first 10614
_journal_page_last 10620
_journal_paper_doi 10.1039/b913590c
_journal_year 2009
_chemical_formula_structural EuPO3C6H4CO2
_chemical_formula_sum 'C7 H4 Eu O5 P'
_chemical_formula_weight 351.04
_chemical_name_systematic ' ?'
_space_group_IT_number 33
_symmetry_cell_setting orthorhombic
_symmetry_space_group_name_Hall 'P -2ac -2n'
_symmetry_space_group_name_H-M 'P n 21 a'
_cell_angle_alpha 90.00000
_cell_angle_beta 90.00000
_cell_angle_gamma 90.00000
_cell_formula_units_Z 4
_cell_length_a 20.3995(6)
_cell_length_b 7.06565(9)
_cell_length_c 5.45584(11)
_cell_measurement_temperature 293
_cell_volume 786.38(3)
_computing_molecular_graphics ATOMS/ORTEP
_computing_structure_refinement FULLPROF
_computing_structure_solution FOX
_diffrn_radiation_type X-ray
_diffrn_radiation_wavelength 1.54059
_diffrn_source 'sealed X-ray tube'
_diffrn_source_target Cu
_pd_meas_2theta_range_inc 0.009204
_pd_meas_2theta_range_max 59.99390
_pd_meas_2theta_range_min 5.00000
_pd_meas_number_of_points 5976
_pd_meas_scan_method cont
_pd_proc_2theta_range_inc 0.009204
_pd_proc_2theta_range_max 59.9854
_pd_proc_2theta_range_min 4.9915
_pd_proc_ls_background_function 'linear interpolation'
_pd_proc_ls_pref_orient_corr no
_pd_proc_ls_prof_R_factor 2.5108
_pd_proc_ls_prof_wR_expected 1.8397
_pd_proc_ls_prof_wR_factor 3.4455
_pd_proc_wavelength 1.540590
_pd_spec_mounting 'flat plate sample'
_pd_spec_mount_mode reflection
_pd_spec_shape flat_sheet
_refine_ls_number_parameters 50
_refine_ls_number_reflns 160
_refine_ls_number_restraints 6
_refine_ls_R_I_factor 12.2435
_cod_data_source_file b913590c.txt
_cod_data_source_block EuPO3C6H4COO
_cod_depositor_comments
;
The following automatic conversions were performed:
'_symmetry_cell_setting' value 'Orthorhombic' changed to 'orthorhombic'
according to '/home/saulius/struct/CIF-dictionaries/cif_core.dic'
dictionary named 'cif_core.dic' version 2.4.1 from 2010-06-29.

Automatic conversion script
Id: cif_fix_enum 1527 2010-12-29 10:47:43Z saulius 
;
_cod_original_sg_symbol_H-M 'P N 21 A'
_cod_database_code 7002885
_pd_proc_ls_prof_cr_factor 27.3873
_pd_proc_ls_prof_cwr_factor 18.5007
_pd_proc_ls_prof_cwr_expected 9.8780
_pd_proc_ls_prof_chi2 3.5078
_pd_proc_ls_prof_echi2 3.6564

loop_
_symmetry_equiv_pos_as_xyz
x,y,z
-x+1/2,y+1/2,z+1/2
-x,y+1/2,-z
x+1/2,y,-z+1/2

loop_
_atom_site_label
_atom_site_fract_x
_atom_site_fract_y
_atom_site_fract_z
_atom_site_U_iso_or_equiv
_atom_site_occupancy
_atom_site_adp_type
_atom_site_type_symbol
Eu1 0.52752(16) 0.25000 0.1458(6) 0.00314(15) 1.00000 Uiso Eu+3
C1 0.3414(4) 0.262(4) 0.7393(16) 0.0176(15) 1.00000 Uiso C
C2 0.2988(4) 0.221(2) 0.5420(11) 0.0176(15) 1.00000 Uiso C
C3 0.2301(5) 0.234(5) 0.5758(14) 0.0176(15) 1.00000 Uiso C
C4 0.2044(3) 0.2887(17) 0.803(2) 0.0176(15) 1.00000 Uiso C
C5 0.2472(4) 0.3275(14) 0.9950(16) 0.0176(15) 1.00000 Uiso C
C6 0.3149(4) 0.3148(16) 0.9689(11) 0.0176(15) 1.00000 Uiso C
C7 0.1309(3) 0.2934(15) 0.8509(10) 0.0176(15) 1.00000 Uiso C
O8 0.10575(16) 0.261(3) 0.6448(6) 0.0148(8) 1.00000 Uiso O
O9 0.10465(19) 0.2745(17) 1.0556(7) 0.0148(8) 1.00000 Uiso O
P10 0.43028(10) 0.2428(11) 0.6955(4) 0.0068(9) 1.00000 Uiso P
O11 0.4568(4) 0.3945(7) 0.8515(12) 0.0148(8) 1.00000 Uiso O
O12 0.45225(17) 0.263(2) 0.4231(7) 0.0148(8) 1.00000 Uiso O
O13 0.4575(4) 0.0530(7) 0.7863(10) 0.0148(8) 1.00000 Uiso O
H14 0.31960 0.17990 0.36040 0.02280 1.00000 Uiso H
H15 0.19550 0.19970 0.42260 0.02280 1.00000 Uiso H
H16 0.22970 0.37380 1.18530 0.02280 1.00000 Uiso H
H17 0.34790 0.34670 1.12940 0.02280 1.00000 Uiso H

loop_
_atom_type_symbol
_atom_type_scat_Cromer_Mann_a1
_atom_type_scat_Cromer_Mann_b1
_atom_type_scat_Cromer_Mann_a2
_atom_type_scat_Cromer_Mann_b2
_atom_type_scat_Cromer_Mann_a3
_atom_type_scat_Cromer_Mann_b3
_atom_type_scat_Cromer_Mann_a4
_atom_type_scat_Cromer_Mann_b4
_atom_type_scat_Cromer_Mann_c
_atom_type_scat_dispersion_real
_atom_type_scat_dispersion_imag
_atom_type_scat_source
eu+3 23.74970 2.22258 20.37450 0.16394 11.85090 11.31100 3.26503 22.99660 0.75934 -7.71800 11.27600 International_Tables_for_Crystallography_Vol.C(1991)_Tables_6.1.1.4_and_6.1.1.5
c 2.31000 20.84390 1.02000 10.20750 1.58860 0.56870 0.86500 51.65120 0.21560 0.01700 0.00900 International_Tables_for_Crystallography_Vol.C(1991)_Tables_6.1.1.4_and_6.1.1.5
o 3.04850 13.27710 2.28680 5.70110 1.54630 0.32390 0.86700 32.90890 0.25080 0.04700 0.03200 International_Tables_for_Crystallography_Vol.C(1991)_Tables_6.1.1.4_and_6.1.1.5
p 6.43450 1.90670 4.17910 27.15700 1.78000 0.52600 1.49080 68.16450 1.11490 0.28300 0.43400 International_Tables_for_Crystallography_Vol.C(1991)_Tables_6.1.1.4_and_6.1.1.5
h 0.49300 10.51090 0.32291 26.12570 0.14019 3.14236 0.04081 57.79970 0.00304 0.00000 0.00000 International_Tables_for_Crystallography_Vol.C(1991)_Tables_6.1.1.4_and_6.1.1.5
